data_7250894
loop_
_publ_author_name
'Abdullah, Shabaaz'
'Davison, Candace'
'Smit, Christie Jane'
'Mbatha, Phiwokuhle'
'Mare, Jo-Anne de la'
'Booysen, Irvin Noel'

_publ_section_title
;
 Synthesis, characterization, DNA interaction, and anticancer studies of
 novel facial tricarbonylrhenium(i) complexes with uracil-derived ligands
;
_journal_issue 41
_journal_name_full 'RSC Advances'
_journal_page_first 34635
_journal_page_last 34642
_journal_paper_doi 10.1039/D5RA05387K
_journal_volume 15
_journal_year 2025
_chemical_formula_moiety 'C24 H31 Br N5 O7 Re'
_chemical_formula_sum 'C24 H31 Br N5 O7 Re'
_chemical_formula_weight 767.65
_space_group_crystal_system orthorhombic
_space_group_IT_number 61
_space_group_name_Hall '-P 2ac 2ab'
_space_group_name_H-M_alt 'P b c a'
_atom_sites_solution_hydrogens mixed
_audit_creation_method SHELXL-2014/7
_audit_update_record
;
2021-06-23 deposited with the CCDC.	2025-09-12 downloaded from the CCDC.
;
_cell_angle_alpha 90
_cell_angle_beta 90
_cell_angle_gamma 90
_cell_formula_units_Z 8
_cell_length_a 18.9342(10)
_cell_length_b 10.1940(5)
_cell_length_c 28.1709(15)
_cell_measurement_reflns_used 9627
_cell_measurement_temperature 100(2)
_cell_measurement_theta_max 28.75
_cell_measurement_theta_min 2.59
_cell_volume 5437.4(5)
_computing_cell_refinement 'Bruker SAINT'
_computing_data_collection 'Bruker APEX2'
_computing_data_reduction 'Bruker SAINT'
_computing_molecular_graphics 'Bruker SHELXTL'
_computing_publication_material 'Bruker SHELXTL'
_computing_structure_refinement 'SHELXL-97 (Sheldrick, 2008)'
_computing_structure_solution 'SHELXS-97 (Sheldrick, 2008)'
_diffrn_ambient_temperature 100(2)
_diffrn_measured_fraction_theta_full 0.999
_diffrn_measured_fraction_theta_max 0.992
_diffrn_measurement_device_type 'Bruker APEX-II CCD'
_diffrn_measurement_method '\f and \w scans'
_diffrn_radiation_monochromator graphite
_diffrn_radiation_source 'sealed tube'
_diffrn_radiation_type MoK\a
_diffrn_radiation_wavelength 0.71073
_diffrn_reflns_av_R_equivalents 0.0584
_diffrn_reflns_av_unetI/netI 0.0326
_diffrn_reflns_Laue_measured_fraction_full 0.999
_diffrn_reflns_Laue_measured_fraction_max 0.992
_diffrn_reflns_limit_h_max 25
_diffrn_reflns_limit_h_min -25
_diffrn_reflns_limit_k_max 13
_diffrn_reflns_limit_k_min -13
_diffrn_reflns_limit_l_max 38
_diffrn_reflns_limit_l_min -37
_diffrn_reflns_number 97381
_diffrn_reflns_point_group_measured_fraction_full 0.999
_diffrn_reflns_point_group_measured_fraction_max 0.992
_diffrn_reflns_theta_full 25.242
_diffrn_reflns_theta_max 28.939
_diffrn_reflns_theta_min 1.446
_exptl_absorpt_coefficient_mu 5.991
_exptl_absorpt_correction_T_max 0.7458
_exptl_absorpt_correction_T_min 0.6101
_exptl_absorpt_correction_type multi-scan
_exptl_absorpt_process_details SADABS
_exptl_crystal_colour yellow
_exptl_crystal_density_diffrn 1.875
_exptl_crystal_description needle
_exptl_crystal_F_000 3008
_exptl_crystal_size_max 0.296
_exptl_crystal_size_mid 0.028
_exptl_crystal_size_min 0.025
_refine_diff_density_max 1.194
_refine_diff_density_min -1.119
_refine_diff_density_rms 0.142
_refine_ls_extinction_method none
_refine_ls_goodness_of_fit_ref 1.056
_refine_ls_hydrogen_treatment mixed
_refine_ls_matrix_type full
_refine_ls_number_parameters 361
_refine_ls_number_reflns 7127
_refine_ls_number_restraints 0
_refine_ls_restrained_S_all 1.056
_refine_ls_R_factor_all 0.0411
_refine_ls_R_factor_gt 0.0279
_refine_ls_shift/su_max 0.003
_refine_ls_shift/su_mean 0.000
_refine_ls_structure_factor_coef Fsqd
_refine_ls_weighting_details 'w=1/[\s^2^(Fo^2^)+(0.0120P)^2^+17.0498P] where P=(Fo^2^+2Fc^2^)/3'
_refine_ls_weighting_scheme calc
_refine_ls_wR_factor_gt 0.0502
_refine_ls_wR_factor_ref 0.0548
_reflns_Friedel_coverage 0.000
_reflns_number_gt 5847
_reflns_number_total 7127
_reflns_threshold_expression 'I > 2\s(I)'
_cod_data_source_file d5ra05387k2.cif
_cod_data_source_block shelx_CCDC2
_cod_database_code 7250894
_shelx_shelxl_version_number 2014/7
_shelx_space_group_comment
;
The symmetry employed for this shelxl refinement is uniquely defined
by the following loop, which should always be used as a source of
symmetry information in preference to the above space-group names.
They are only intended as comments.
;

loop_
_space_group_symop_operation_xyz
'x, y, z'
'x+1/2, -y+1/2, -z'
'-x, y+1/2, -z+1/2'
'-x+1/2, -y, z+1/2'
'-x, -y, -z'
'-x-1/2, y-1/2, z'
'x, -y-1/2, z-1/2'
'x-1/2, y, -z-1/2'

loop_
_atom_site_label
_atom_site_type_symbol
_atom_site_fract_x
_atom_site_fract_y
_atom_site_fract_z
_atom_site_U_iso_or_equiv
_atom_site_adp_type
_atom_site_occupancy
_atom_site_site_symmetry_order
_atom_site_calc_flag
_atom_site_refinement_flags_posn
_atom_site_refinement_flags_adp
_atom_site_refinement_flags_occupancy
_atom_site_disorder_assembly
_atom_site_disorder_group
Re1 Re 0.50724(2) 0.73765(2) 0.92883(2) 0.00984(4) Uani 1 1 d . . . . .
Br1 Br 0.59956(2) 0.88092(3) 0.88272(2) 0.01609(7) Uani 1 1 d . . . . .
O1 O 0.41038(12) 0.5410(2) 0.97801(9) 0.0195(6) Uani 1 1 d . . . . .
O2 O 0.51157(13) 0.3225(2) 0.93363(8) 0.0169(5) Uani 1 1 d . . . . .
O3 O 0.43348(13) 0.2302(2) 0.78442(8) 0.0195(5) Uani 1 1 d . . . . .
O4 O 0.40429(15) 0.7529(3) 0.84529(10) 0.0343(7) Uani 1 1 d . . . . .
O5 O 0.42640(13) 0.9700(2) 0.97226(9) 0.0203(6) Uani 1 1 d . . . . .
N2 N 0.58530(15) 0.7370(3) 0.98761(10) 0.0126(6) Uani 1 1 d . . . . .
N3 N 0.56852(14) 0.5691(3) 0.90412(9) 0.0105(6) Uani 1 1 d . . . . .
C12 C 0.53340(18) 0.4766(3) 0.87299(11) 0.0130(7) Uani 1 1 d . . . . .
N5 N 0.47550(15) 0.2739(3) 0.85822(10) 0.0129(6) Uani 1 1 d . . . . .
N6 N 0.55620(18) 0.6167(3) 0.80724(12) 0.0197(7) Uani 1 1 d . . . . .
C5 C 0.44676(18) 0.6173(3) 0.96037(12) 0.0155(7) Uani 1 1 d . . . . .
C6 C 0.65901(17) 0.7120(3) 0.97770(12) 0.0145(7) Uani 1 1 d . . . . .
C7 C 0.67875(18) 0.6116(4) 0.94629(12) 0.0146(7) Uani 1 1 d . . . . .
C8 C 0.63137(18) 0.5353(4) 0.91703(12) 0.0158(7) Uani 1 1 d . . . . .
H8 H 0.6480 0.4525 0.9063 0.019 Uiso 1 1 calc R U . . .
C9 C 0.50756(17) 0.3569(3) 0.89189(11) 0.0129(7) Uani 1 1 d . . . . .
C10 C 0.4520(2) 0.1441(3) 0.87473(13) 0.0196(8) Uani 1 1 d . . . . .
H10A H 0.4475 0.0848 0.8475 0.029 Uiso 1 1 calc R U . . .
H10B H 0.4061 0.1524 0.8905 0.029 Uiso 1 1 calc R U . . .
H10C H 0.4867 0.1085 0.8971 0.029 Uiso 1 1 calc R U . . .
C11 C 0.46492(19) 0.3049(3) 0.81141(12) 0.0152(7) Uani 1 1 d . . . . .
N4 N 0.48963(16) 0.4255(3) 0.79637(10) 0.0155(6) Uani 1 1 d . . . . .
C13 C 0.4795(2) 0.4596(4) 0.74607(12) 0.0277(9) Uani 1 1 d . . . . .
H13A H 0.4626 0.5503 0.7436 0.041 Uiso 1 1 calc R U . . .
H13B H 0.4447 0.4003 0.7319 0.041 Uiso 1 1 calc R U . . .
H13C H 0.5245 0.4511 0.7292 0.041 Uiso 1 1 calc R U . . .
C14 C 0.52705(18) 0.5080(3) 0.82577(12) 0.0147(7) Uani 1 1 d . . . . .
C15 C 0.75093(19) 0.5861(4) 0.93966(13) 0.0227(8) Uani 1 1 d . . . . .
H15 H 0.7650 0.5157 0.9197 0.027 Uiso 1 1 calc R U . . .
C16 C 0.8016(2) 0.6613(5) 0.96154(16) 0.0322(10) Uani 1 1 d . . . . .
H16 H 0.8503 0.6447 0.9560 0.039 Uiso 1 1 calc R U . . .
C17 C 0.7810(2) 0.7615(5) 0.99170(17) 0.0351(11) Uani 1 1 d . . . . .
H17 H 0.8158 0.8148 1.0065 0.042 Uiso 1 1 calc R U . . .
C18 C 0.7101(2) 0.7847(4) 1.00046(15) 0.0258(9) Uani 1 1 d . . . . .
H18 H 0.6966 0.8511 1.0223 0.031 Uiso 1 1 calc R U . . .
C19 C 0.44326(18) 0.7446(4) 0.87651(13) 0.0186(7) Uani 1 1 d . . . . .
C20 C 0.45680(18) 0.8835(3) 0.95555(12) 0.0143(7) Uani 1 1 d . . . . .
O10 O 0.7253(2) 0.9297(4) 1.10841(12) 0.0583(11) Uani 1 1 d . . . . .
O11 O 0.3734(2) 0.7648(5) 0.70883(17) 0.0799(14) Uani 1 1 d . . . . .
C41 C 0.8147(3) 1.0802(6) 1.11951(19) 0.0513(14) Uani 1 1 d . . . . .
H41A H 0.8576 1.0379 1.1065 0.062 Uiso 1 1 calc R U . . .
H41B H 0.8224 1.1762 1.1210 0.062 Uiso 1 1 calc R U . . .
C40 C 0.7505(3) 1.0476(5) 1.08994(18) 0.0467(13) Uani 1 1 d . . . . .
H40A H 0.7144 1.1175 1.0927 0.056 Uiso 1 1 calc R U . . .
H40B H 0.7635 1.0375 1.0561 0.056 Uiso 1 1 calc R U . . .
C45 C 0.3418(3) 0.6974(6) 0.6727(2) 0.0528(15) Uani 1 1 d . . . . .
H45A H 0.3630 0.6090 0.6700 0.063 Uiso 1 1 calc R U . . .
H45B H 0.3495 0.7442 0.6424 0.063 Uiso 1 1 calc R U . . .
C42 C 0.7969(3) 1.0260(5) 1.1675(2) 0.0540(15) Uani 1 1 d . . . . .
H42A H 0.8386 0.9842 1.1823 0.065 Uiso 1 1 calc R U . . .
H42B H 0.7791 1.0958 1.1888 0.065 Uiso 1 1 calc R U . . .
C44 C 0.3202(3) 0.8290(6) 0.7358(2) 0.0612(16) Uani 1 1 d . . . . .
H44A H 0.3202 0.9243 0.7290 0.073 Uiso 1 1 calc R U . . .
H44B H 0.3283 0.8159 0.7701 0.073 Uiso 1 1 calc R U . . .
C43 C 0.7411(3) 0.9279(8) 1.15757(19) 0.077(2) Uani 1 1 d . . . . .
H43A H 0.7576 0.8394 1.1670 0.092 Uiso 1 1 calc R U . . .
H43B H 0.6982 0.9488 1.1761 0.092 Uiso 1 1 calc R U . . .
C47 C 0.2505(3) 0.7680(9) 0.7209(2) 0.091(3) Uani 1 1 d . . . . .
H47A H 0.2300 0.7164 0.7473 0.110 Uiso 1 1 calc R U . . .
H47B H 0.2163 0.8367 0.7115 0.110 Uiso 1 1 calc R U . . .
C46 C 0.2666(3) 0.6856(10) 0.6819(3) 0.124(4) Uani 1 1 d . . . . .
H46A H 0.2393 0.7130 0.6536 0.149 Uiso 1 1 calc R U . . .
H46B H 0.2544 0.5935 0.6894 0.149 Uiso 1 1 calc R U . . .
H61 H 0.5530(19) 0.637(4) 0.7773(14) 0.015(10) Uiso 1 1 d . . . . .
H62 H 0.581(2) 0.812(4) 1.0006(14) 0.024(11) Uiso 1 1 d . . . . .
H63 H 0.571(2) 0.678(4) 1.0092(14) 0.019(10) Uiso 1 1 d . . . . .
H60 H 0.573(2) 0.673(4) 0.8256(15) 0.031(13) Uiso 1 1 d . . . . .

loop_
_atom_site_aniso_label
_atom_site_aniso_U_11
_atom_site_aniso_U_22
_atom_site_aniso_U_33
_atom_site_aniso_U_23
_atom_site_aniso_U_13
_atom_site_aniso_U_12
Re1 0.01013(6) 0.00941(6) 0.00997(6) -0.00002(5) -0.00042(5) 0.00018(5)
Br1 0.01745(16) 0.01486(16) 0.01597(16) 0.00329(14) 0.00113(14) -0.00315(14)
O1 0.0142(13) 0.0158(12) 0.0286(15) 0.0017(11) 0.0044(11) 0.0011(10)
O2 0.0251(13) 0.0161(12) 0.0095(12) 0.0013(10) -0.0011(10) 0.0004(11)
O3 0.0266(13) 0.0180(13) 0.0139(12) -0.0058(11) -0.0024(10) -0.0037(11)
O4 0.0305(15) 0.0443(18) 0.0280(16) 0.0011(15) -0.0166(12) 0.0047(15)
O5 0.0220(13) 0.0134(12) 0.0254(14) -0.0005(11) 0.0060(11) 0.0039(11)
N2 0.0159(14) 0.0110(14) 0.0110(14) -0.0022(12) -0.0014(11) 0.0002(13)
N3 0.0139(14) 0.0107(13) 0.0069(13) 0.0013(11) 0.0022(11) -0.0009(11)
C12 0.0192(17) 0.0117(16) 0.0081(16) -0.0022(13) 0.0000(13) 0.0008(14)
N5 0.0187(14) 0.0097(13) 0.0104(13) -0.0015(11) 0.0023(11) 0.0003(12)
N6 0.0322(19) 0.0195(16) 0.0074(15) 0.0015(14) -0.0005(13) -0.0080(15)
C5 0.0148(17) 0.0144(17) 0.0171(18) -0.0004(15) 0.0010(14) 0.0036(14)
C6 0.0138(16) 0.0136(16) 0.0163(17) 0.0064(14) -0.0065(13) -0.0019(13)
C7 0.0129(16) 0.0178(17) 0.0132(16) 0.0058(14) 0.0013(13) 0.0016(14)
C8 0.0158(17) 0.0168(17) 0.0148(17) 0.0020(14) 0.0058(13) 0.0025(14)
C9 0.0154(16) 0.0119(15) 0.0114(16) -0.0042(13) 0.0005(13) 0.0029(14)
C10 0.027(2) 0.0143(18) 0.0178(19) 0.0005(15) 0.0021(15) -0.0020(16)
C11 0.0191(17) 0.0160(17) 0.0107(17) -0.0037(14) 0.0002(13) 0.0035(15)
N4 0.0260(16) 0.0121(13) 0.0085(13) -0.0023(11) -0.0014(12) -0.0031(13)
C13 0.051(3) 0.026(2) 0.0057(16) 0.0019(15) -0.0064(17) -0.011(2)
C14 0.0194(17) 0.0135(17) 0.0114(16) -0.0013(13) 0.0029(13) 0.0016(14)
C15 0.0143(17) 0.032(2) 0.0218(19) 0.0114(17) -0.0004(15) 0.0052(17)
C16 0.0101(18) 0.045(3) 0.042(3) 0.017(2) -0.0032(17) -0.0003(18)
C17 0.0180(19) 0.038(3) 0.049(3) 0.011(2) -0.0156(18) -0.009(2)
C18 0.027(2) 0.021(2) 0.029(2) 0.0022(17) -0.0124(17) -0.0032(17)
C19 0.0182(17) 0.0178(18) 0.0199(18) 0.0010(16) -0.0014(14) -0.0003(16)
C20 0.0159(17) 0.0138(16) 0.0133(17) 0.0059(14) -0.0006(13) -0.0032(14)
O10 0.072(3) 0.066(3) 0.037(2) 0.0057(19) -0.0126(18) -0.046(2)
O11 0.048(2) 0.098(3) 0.094(3) -0.049(3) 0.016(2) -0.019(2)
C41 0.039(3) 0.058(3) 0.056(3) -0.029(3) 0.009(3) -0.018(3)
C40 0.052(3) 0.045(3) 0.043(3) 0.000(2) -0.002(3) -0.021(3)
C45 0.048(3) 0.047(3) 0.063(4) -0.021(3) 0.013(3) -0.007(3)
C42 0.054(3) 0.051(3) 0.057(4) -0.024(3) -0.017(3) 0.002(3)
C44 0.063(4) 0.076(4) 0.045(3) -0.018(3) 0.002(3) 0.002(3)
C43 0.077(4) 0.116(6) 0.038(3) 0.014(4) -0.016(3) -0.048(4)
C47 0.048(3) 0.166(8) 0.060(4) -0.046(5) 0.004(3) 0.001(5)
C46 0.052(4) 0.217(10) 0.105(6) -0.096(7) 0.028(4) -0.043(5)

loop_
_atom_type_symbol
_atom_type_description
_atom_type_scat_dispersion_real
_atom_type_scat_dispersion_imag
_atom_type_scat_source
C C 0.0033 0.0016 'International Tables Vol C Tables 4.2.6.8 and 6.1.1.4'
H H 0.0000 0.0000 'International Tables Vol C Tables 4.2.6.8 and 6.1.1.4'
N N 0.0061 0.0033 'International Tables Vol C Tables 4.2.6.8 and 6.1.1.4'
O O 0.0106 0.0060 'International Tables Vol C Tables 4.2.6.8 and 6.1.1.4'
Br Br -0.2901 2.4595 'International Tables Vol C Tables 4.2.6.8 and 6.1.1.4'
Re Re -1.0185 7.2310 'International Tables Vol C Tables 4.2.6.8 and 6.1.1.4'

loop_
_geom_angle_atom_site_label_1
_geom_angle_atom_site_label_2
_geom_angle_atom_site_label_3
_geom_angle
_geom_angle_site_symmetry_1
_geom_angle_site_symmetry_3
_geom_angle_publ_flag
C5 Re1 C19 90.14(15) . . ?
C5 Re1 C20 90.97(14) . . ?
C19 Re1 C20 87.62(15) . . ?
C5 Re1 N3 87.77(12) . . ?
C19 Re1 N3 96.89(13) . . ?
C20 Re1 N3 175.32(12) . . ?
C5 Re1 N2 92.90(13) . . ?
C19 Re1 N2 176.96(14) . . ?
C20 Re1 N2 92.34(13) . . ?
N3 Re1 N2 83.23(11) . . ?
C5 Re1 Br1 173.53(10) . . ?
C19 Re1 Br1 91.15(11) . . ?
C20 Re1 Br1 95.42(10) . . ?
N3 Re1 Br1 85.77(7) . . ?
N2 Re1 Br1 85.83(8) . . ?
C6 N2 Re1 119.9(2) . . ?
C6 N2 H62 109(3) . . ?
Re1 N2 H62 105(3) . . ?
C6 N2 H63 107(2) . . ?
Re1 N2 H63 108(2) . . ?
H62 N2 H63 107(4) . . ?
C8 N3 C12 114.8(3) . . ?
C8 N3 Re1 127.5(2) . . ?
C12 N3 Re1 117.4(2) . . ?
C14 C12 C9 122.3(3) . . ?
C14 C12 N3 118.3(3) . . ?
C9 C12 N3 119.4(3) . . ?
C11 N5 C9 124.9(3) . . ?
C11 N5 C10 117.8(3) . . ?
C9 N5 C10 117.3(3) . . ?
C14 N6 H61 123(3) . . ?
C14 N6 H60 119(3) . . ?
H61 N6 H60 117(4) . . ?
O1 C5 Re1 177.3(3) . . ?
C18 C6 C7 119.9(3) . . ?
C18 C6 N2 119.5(3) . . ?
C7 C6 N2 120.5(3) . . ?
C15 C7 C6 118.5(3) . . ?
C15 C7 C8 115.4(3) . . ?
C6 C7 C8 125.9(3) . . ?
N3 C8 C7 126.1(3) . . ?
N3 C8 H8 117.0 . . ?
C7 C8 H8 117.0 . . ?
O2 C9 N5 119.9(3) . . ?
O2 C9 C12 125.7(3) . . ?
N5 C9 C12 114.4(3) . . ?
N5 C10 H10A 109.5 . . ?
N5 C10 H10B 109.5 . . ?
H10A C10 H10B 109.5 . . ?
N5 C10 H10C 109.5 . . ?
H10A C10 H10C 109.5 . . ?
H10B C10 H10C 109.5 . . ?
O3 C11 N5 121.5(3) . . ?
O3 C11 N4 121.7(3) . . ?
N5 C11 N4 116.8(3) . . ?
C14 N4 C11 122.2(3) . . ?
C14 N4 C13 120.1(3) . . ?
C11 N4 C13 117.5(3) . . ?
N4 C13 H13A 109.5 . . ?
N4 C13 H13B 109.5 . . ?
H13A C13 H13B 109.5 . . ?
N4 C13 H13C 109.5 . . ?
H13A C13 H13C 109.5 . . ?
H13B C13 H13C 109.5 . . ?
N6 C14 C12 122.2(3) . . ?
N6 C14 N4 118.8(3) . . ?
C12 C14 N4 119.0(3) . . ?
C16 C15 C7 121.2(4) . . ?
C16 C15 H15 119.4 . . ?
C7 C15 H15 119.4 . . ?
C15 C16 C17 119.3(4) . . ?
C15 C16 H16 120.3 . . ?
C17 C16 H16 120.3 . . ?
C16 C17 C18 120.5(4) . . ?
C16 C17 H17 119.7 . . ?
C18 C17 H17 119.7 . . ?
C6 C18 C17 120.4(4) . . ?
C6 C18 H18 119.8 . . ?
C17 C18 H18 119.8 . . ?
O4 C19 Re1 177.8(3) . . ?
O5 C20 Re1 178.9(3) . . ?
C40 O10 C43 107.7(4) . . ?
C45 O11 C44 108.6(4) . . ?
C42 C41 C40 103.6(4) . . ?
C42 C41 H41A 111.0 . . ?
C40 C41 H41A 111.0 . . ?
C42 C41 H41B 111.0 . . ?
C40 C41 H41B 111.0 . . ?
H41A C41 H41B 109.0 . . ?
O10 C40 C41 105.0(4) . . ?
O10 C40 H40A 110.7 . . ?
C41 C40 H40A 110.7 . . ?
O10 C40 H40B 110.7 . . ?
C41 C40 H40B 110.7 . . ?
H40A C40 H40B 108.8 . . ?
O11 C45 C46 109.9(5) . . ?
O11 C45 H45A 109.7 . . ?
C46 C45 H45A 109.7 . . ?
O11 C45 H45B 109.7 . . ?
C46 C45 H45B 109.7 . . ?
H45A C45 H45B 108.2 . . ?
C43 C42 C41 103.8(4) . . ?
C43 C42 H42A 111.0 . . ?
C41 C42 H42A 111.0 . . ?
C43 C42 H42B 111.0 . . ?
C41 C42 H42B 111.0 . . ?
H42A C42 H42B 109.0 . . ?
O11 C44 C47 106.3(5) . . ?
O11 C44 H44A 110.5 . . ?
C47 C44 H44A 110.5 . . ?
O11 C44 H44B 110.5 . . ?
C47 C44 H44B 110.5 . . ?
H44A C44 H44B 108.7 . . ?
O10 C43 C42 109.1(5) . . ?
O10 C43 H43A 109.9 . . ?
C42 C43 H43A 109.9 . . ?
O10 C43 H43B 109.9 . . ?
C42 C43 H43B 109.9 . . ?
H43A C43 H43B 108.3 . . ?
C46 C47 C44 105.6(5) . . ?
C46 C47 H47A 110.6 . . ?
C44 C47 H47A 110.6 . . ?
C46 C47 H47B 110.6 . . ?
C44 C47 H47B 110.6 . . ?
H47A C47 H47B 108.7 . . ?
C47 C46 C45 107.4(6) . . ?
C47 C46 H46A 110.2 . . ?
C45 C46 H46A 110.2 . . ?
C47 C46 H46B 110.2 . . ?
C45 C46 H46B 110.2 . . ?
H46A C46 H46B 108.5 . . ?

loop_
_geom_bond_atom_site_label_1
_geom_bond_atom_site_label_2
_geom_bond_distance
_geom_bond_site_symmetry_2
_geom_bond_publ_flag
Re1 C5 1.899(4) . ?
Re1 C19 1.909(4) . ?
Re1 C20 1.921(4) . ?
Re1 N3 2.187(3) . ?
Re1 N2 2.219(3) . ?
Re1 Br1 2.6221(4) . ?
O1 C5 1.152(4) . ?
O2 C9 1.230(4) . ?
O3 C11 1.230(4) . ?
O4 C19 1.151(4) . ?
O5 C20 1.153(4) . ?
N2 C6 1.446(4) . ?
N2 H62 0.85(4) . ?
N2 H63 0.90(4) . ?
N3 C8 1.291(4) . ?
N3 C12 1.449(4) . ?
C12 C14 1.373(4) . ?
C12 C9 1.418(5) . ?
N5 C11 1.371(4) . ?
N5 C9 1.409(4) . ?
N5 C10 1.472(4) . ?
N6 C14 1.343(5) . ?
N6 H61 0.87(4) . ?
N6 H60 0.84(4) . ?
C6 C18 1.376(5) . ?
C6 C7 1.404(5) . ?
C7 C15 1.404(5) . ?
C7 C8 1.445(5) . ?
C8 H8 0.9500 . ?
C10 H10A 0.9800 . ?
C10 H10B 0.9800 . ?
C10 H10C 0.9800 . ?
C11 N4 1.382(4) . ?
N4 C14 1.377(4) . ?
N4 C13 1.471(4) . ?
C13 H13A 0.9800 . ?
C13 H13B 0.9800 . ?
C13 H13C 0.9800 . ?
C15 C16 1.374(6) . ?
C15 H15 0.9500 . ?
C16 C17 1.385(6) . ?
C16 H16 0.9500 . ?
C17 C18 1.386(6) . ?
C17 H17 0.9500 . ?
C18 H18 0.9500 . ?
O10 C40 1.395(6) . ?
O10 C43 1.417(6) . ?
O11 C45 1.365(6) . ?
O11 C44 1.421(6) . ?
C41 C42 1.500(7) . ?
C41 C40 1.511(7) . ?
C41 H41A 0.9900 . ?
C41 H41B 0.9900 . ?
C40 H40A 0.9900 . ?
C40 H40B 0.9900 . ?
C45 C46 1.451(8) . ?
C45 H45A 0.9900 . ?
C45 H45B 0.9900 . ?
C42 C43 1.482(8) . ?
C42 H42A 0.9900 . ?
C42 H42B 0.9900 . ?
C44 C47 1.518(8) . ?
C44 H44A 0.9900 . ?
C44 H44B 0.9900 . ?
C43 H43A 0.9900 . ?
C43 H43B 0.9900 . ?
C47 C46 1.417(9) . ?
C47 H47A 0.9900 . ?
C47 H47B 0.9900 . ?
C46 H46A 0.9900 . ?
C46 H46B 0.9900 . ?

loop_
_geom_torsion_atom_site_label_1
_geom_torsion_atom_site_label_2
_geom_torsion_atom_site_label_3
_geom_torsion_atom_site_label_4
_geom_torsion
_geom_torsion_site_symmetry_1
_geom_torsion_site_symmetry_2
_geom_torsion_site_symmetry_3
_geom_torsion_site_symmetry_4
_geom_torsion_publ_flag
C8 N3 C12 C14 -105.7(4) . . . . ?
Re1 N3 C12 C14 79.7(3) . . . . ?
C8 N3 C12 C9 73.6(4) . . . . ?
Re1 N3 C12 C9 -101.0(3) . . . . ?
Re1 N2 C6 C18 138.8(3) . . . . ?
Re1 N2 C6 C7 -43.2(4) . . . . ?
C18 C6 C7 C15 1.3(5) . . . . ?
N2 C6 C7 C15 -176.7(3) . . . . ?
C18 C6 C7 C8 -174.4(3) . . . . ?
N2 C6 C7 C8 7.7(5) . . . . ?
C12 N3 C8 C7 177.4(3) . . . . ?
Re1 N3 C8 C7 -8.6(5) . . . . ?
C15 C7 C8 N3 -154.1(3) . . . . ?
C6 C7 C8 N3 21.7(6) . . . . ?
C11 N5 C9 O2 176.5(3) . . . . ?
C10 N5 C9 O2 -3.8(5) . . . . ?
C11 N5 C9 C12 -4.0(5) . . . . ?
C10 N5 C9 C12 175.8(3) . . . . ?
C14 C12 C9 O2 179.9(3) . . . . ?
N3 C12 C9 O2 0.5(5) . . . . ?
C14 C12 C9 N5 0.3(5) . . . . ?
N3 C12 C9 N5 -179.0(3) . . . . ?
C9 N5 C11 O3 -176.4(3) . . . . ?
C10 N5 C11 O3 3.8(5) . . . . ?
C9 N5 C11 N4 1.9(5) . . . . ?
C10 N5 C11 N4 -177.8(3) . . . . ?
O3 C11 N4 C14 -177.7(3) . . . . ?
N5 C11 N4 C14 4.0(5) . . . . ?
O3 C11 N4 C13 -2.4(5) . . . . ?
N5 C11 N4 C13 179.2(3) . . . . ?
C9 C12 C14 N6 -174.9(3) . . . . ?
N3 C12 C14 N6 4.5(5) . . . . ?
C9 C12 C14 N4 5.1(5) . . . . ?
N3 C12 C14 N4 -175.6(3) . . . . ?
C11 N4 C14 N6 172.5(3) . . . . ?
C13 N4 C14 N6 -2.6(5) . . . . ?
C11 N4 C14 C12 -7.4(5) . . . . ?
C13 N4 C14 C12 177.5(3) . . . . ?
C6 C7 C15 C16 -3.0(5) . . . . ?
C8 C7 C15 C16 173.1(3) . . . . ?
C7 C15 C16 C17 1.8(6) . . . . ?
C15 C16 C17 C18 1.1(6) . . . . ?
C7 C6 C18 C17 1.6(6) . . . . ?
N2 C6 C18 C17 179.5(4) . . . . ?
C16 C17 C18 C6 -2.8(7) . . . . ?
C43 O10 C40 C41 31.5(6) . . . . ?
C42 C41 C40 O10 -32.4(6) . . . . ?
C44 O11 C45 C46 -15.3(8) . . . . ?
C40 C41 C42 C43 20.8(6) . . . . ?
C45 O11 C44 C47 14.2(7) . . . . ?
C40 O10 C43 C42 -18.3(7) . . . . ?
C41 C42 C43 O10 -2.8(7) . . . . ?
O11 C44 C47 C46 -7.8(9) . . . . ?
C44 C47 C46 C45 -1.0(10) . . . . ?
O11 C45 C46 C47 10.1(10) . . . . ?
